data_1516035
loop_
_publ_author_name
'Das, Anindita'
'Li, Tao'
'Li, Gao'
'Nobusada, Katsuyuki'
'Zeng, Chenjie'
'Rosi, Nathaniel L.'
'Jin, Rongchao'

_publ_section_title
;
 Crystal structure and electronic properties of a thiolate-protected Au24
 nanocluster.
;
_journal_issue 12
_journal_name_full Nanoscale
_journal_page_first 6458
_journal_page_last 6462
_journal_paper_doi 10.1039/c4nr01350f
_journal_volume 6
_journal_year 2014
_chemical_formula_sum 'C220 H300 Au24 S20'
_chemical_formula_weight 8313.00
_chemical_name_common Au24(SR)20
_chemical_name_systematic
; 
 ? 
;
_space_group_IT_number 2
_symmetry_cell_setting triclinic
_symmetry_space_group_name_Hall '-P 1'
_symmetry_space_group_name_H-M 'P -1'
_atom_sites_solution_hydrogens geom
_atom_sites_solution_primary direct
_atom_sites_solution_secondary difmap
_audit_creation_method SHELXL-97
_cell_angle_alpha 66.888(3)
_cell_angle_beta 74.051(3)
_cell_angle_gamma 73.462(3)
_cell_formula_units_Z 1
_cell_length_a 15.9929(8)
_cell_length_b 21.5942(12)
_cell_length_c 21.8042(11)
_cell_measurement_reflns_used 9411
_cell_measurement_temperature 296(2)
_cell_measurement_theta_max 53.61
_cell_measurement_theta_min 2.27
_cell_volume 6524.8(6)
_computing_cell_refinement 'Bruker APEX II'
_computing_data_collection 'Bruker APEX II'
_computing_data_reduction 'Bruker APEX II'
_computing_molecular_graphics 'Bruker SHELXTL'
_computing_publication_material 'Bruker SHELXTL'
_computing_structure_refinement 'SHELXL-97 (Sheldrick, 1997)'
_computing_structure_solution 'SHELXS-97 (Sheldrick, 1990)'
_diffrn_ambient_temperature 296(2)
_diffrn_measured_fraction_theta_full 0.974
_diffrn_measured_fraction_theta_max 0.974
_diffrn_measurement_device_type 'APEX II CCD'
_diffrn_measurement_method '\f and \w scans'
_diffrn_radiation_monochromator graphite
_diffrn_radiation_source 'IMuS micro-focus source'
_diffrn_radiation_type CuK\a
_diffrn_radiation_wavelength 1.54178
_diffrn_reflns_av_R_equivalents 0.0640
_diffrn_reflns_av_sigmaI/netI 0.0593
_diffrn_reflns_limit_h_max 16
_diffrn_reflns_limit_h_min -16
_diffrn_reflns_limit_k_max 22
_diffrn_reflns_limit_k_min -22
_diffrn_reflns_limit_l_max 23
_diffrn_reflns_limit_l_min -22
_diffrn_reflns_number 56832
_diffrn_reflns_theta_full 54.53
_diffrn_reflns_theta_max 54.53
_diffrn_reflns_theta_min 2.24
_diffrn_standards_number 0
_exptl_absorpt_coefficient_mu 26.437
_exptl_absorpt_correction_T_max 0.5043
_exptl_absorpt_correction_T_min 0.0873
_exptl_absorpt_correction_type multi-scan
_exptl_absorpt_process_details 'Bruker SADABS'
_exptl_crystal_colour red
_exptl_crystal_density_diffrn 2.116
_exptl_crystal_density_method 'not measured'
_exptl_crystal_description rod
_exptl_crystal_F_000 3836
_exptl_crystal_size_max 0.18
_exptl_crystal_size_mid 0.12
_exptl_crystal_size_min 0.03
_refine_diff_density_max 2.039
_refine_diff_density_min -0.816
_refine_diff_density_rms 0.201
_refine_ls_extinction_method none
_refine_ls_goodness_of_fit_ref 1.032
_refine_ls_hydrogen_treatment constr
_refine_ls_matrix_type full
_refine_ls_number_parameters 914
_refine_ls_number_reflns 15678
_refine_ls_number_restraints 429
_refine_ls_restrained_S_all 1.434
_refine_ls_R_factor_all 0.0916
_refine_ls_R_factor_gt 0.0545
_refine_ls_shift/su_max 0.010
_refine_ls_shift/su_mean 0.001
_refine_ls_structure_factor_coef Fsqd
_refine_ls_weighting_details 'calc w=1/[\s^2^(Fo^2^)+(0.1049P)^2^+36.1312P] where P=(Fo^2^+2Fc^2^)/3'
_refine_ls_weighting_scheme calc
_refine_ls_wR_factor_gt 0.1578
_refine_ls_wR_factor_ref 0.1944
_reflns_number_gt 10328
_reflns_number_total 15678
_reflns_threshold_expression >2sigma(I)
_cod_data_source_file c4nr01350f2.cif
_cod_data_source_block au24dia_0m
_cod_depositor_comments 'Adding full bibliography for 1516035.cif.'
_cod_database_code 1516035

loop_
_symmetry_equiv_pos_as_xyz
'x, y, z'
'-x, -y, -z'

loop_
_atom_site_label
_atom_site_type_symbol
_atom_site_fract_x
_atom_site_fract_y
_atom_site_fract_z
_atom_site_U_iso_or_equiv
_atom_site_adp_type
_atom_site_occupancy
_atom_site_symmetry_multiplicity
_atom_site_calc_flag
_atom_site_refinement_flags
C24 C 0.2979(17) 0.6872(12) 0.1868(10) 0.100(9) Uani 1 1 d G
C25 C 0.2211(16) 0.6749(13) 0.2348(13) 0.150(16) Uani 1 1 d G
H25A H 0.1799 0.6583 0.2258 0.180 Uiso 1 1 calc R
C26 C 0.2036(14) 0.6866(13) 0.2958(12) 0.20(3) Uani 1 1 d G
H26A H 0.1502 0.6788 0.3253 0.242 Uiso 1 1 calc R
C27 C 0.2612(16) 0.7089(12) 0.3140(10) 0.20(3) Uani 1 1 d GD
C28 C 0.3383(15) 0.7198(14) 0.2671(12) 0.20(2) Uani 1 1 d G
H28A H 0.3802 0.7351 0.2769 0.237 Uiso 1 1 calc R
C29 C 0.3554(15) 0.7089(14) 0.2063(11) 0.136(13) Uani 1 1 d G
H29A H 0.4090 0.7167 0.1771 0.164 Uiso 1 1 calc R
C127 C 0.242(2) 0.7224(19) 0.3808(12) 0.37(5) Uiso 1 1 d GD
C128 C 0.240(3) 0.796(2) 0.367(2) 0.41(6) Uiso 1 1 d GD
H12A H 0.2972 0.8068 0.3432 0.622 Uiso 1 1 calc R
H12B H 0.2251 0.8049 0.4089 0.622 Uiso 1 1 calc R
H12C H 0.1962 0.8247 0.3394 0.622 Uiso 1 1 calc R
C129 C 0.292(3) 0.666(2) 0.4278(12) 0.49(8) Uiso 1 1 d GD
H12D H 0.3544 0.6638 0.4106 0.738 Uiso 1 1 calc R
H12E H 0.2775 0.6234 0.4330 0.738 Uiso 1 1 calc R
H12F H 0.2770 0.6719 0.4710 0.738 Uiso 1 1 calc R
C130 C 0.145(3) 0.715(3) 0.4190(15) 0.64(12) Uiso 1 1 d GD
H13A H 0.1337 0.7234 0.4608 0.963 Uiso 1 1 calc R
H13B H 0.1378 0.6691 0.4285 0.963 Uiso 1 1 calc R
H13C H 0.1036 0.7473 0.3911 0.963 Uiso 1 1 calc R
C42 C -0.039(2) 0.3569(16) 0.4140(15) 0.176(15) Uani 1 1 d GU
C43 C 0.018(2) 0.3347(17) 0.4602(18) 0.203(18) Uani 1 1 d GU
H43A H 0.0294 0.3670 0.4734 0.244 Uiso 1 1 calc R
C44 C 0.057(2) 0.2662(18) 0.4875(15) 0.25(2) Uani 1 1 d GU
H44A H 0.0959 0.2545 0.5171 0.296 Uiso 1 1 calc R
C45 C 0.0417(18) 0.2155(16) 0.4726(14) 0.28(3) Uani 1 1 d GDU
C46 C -0.016(2) 0.2372(18) 0.4278(16) 0.24(2) Uani 1 1 d GU
H46A H -0.0287 0.2046 0.4158 0.286 Uiso 1 1 calc R
C47 C -0.054(2) 0.305(2) 0.4003(14) 0.208(19) Uani 1 1 d GU
H47A H -0.0930 0.3163 0.3708 0.249 Uiso 1 1 calc R
C123 C 0.085(3) 0.1398(16) 0.502(2) 0.52(9) Uiso 1 1 d GD
C124 C 0.141(3) 0.114(2) 0.446(3) 0.500 Uiso 1 1 d GD
H12G H 0.1037 0.1168 0.4169 0.750 Uiso 1 1 calc R
H12H H 0.1705 0.0676 0.4649 0.750 Uiso 1 1 calc R
H12I H 0.1843 0.1424 0.4200 0.750 Uiso 1 1 calc R
C125 C 0.022(3) 0.1042(17) 0.556(3) 0.52(9) Uiso 1 1 d GD
H12J H -0.0267 0.1047 0.5377 0.786 Uiso 1 1 calc R
H12K H -0.0002 0.1268 0.5891 0.786 Uiso 1 1 calc R
H12L H 0.0500 0.0576 0.5770 0.786 Uiso 1 1 calc R
C126 C 0.156(3) 0.132(2) 0.543(3) 0.54(9) Uiso 1 1 d GD
H12M H 0.1835 0.0847 0.5614 0.815 Uiso 1 1 calc R
H12N H 0.1281 0.1497 0.5799 0.815 Uiso 1 1 calc R
H12O H 0.2012 0.1578 0.5140 0.815 Uiso 1 1 calc R
C36 C -0.1098(19) 0.2954(15) 0.2207(13) 0.158(16) Uani 1 1 d GDU
C37 C -0.183(2) 0.3113(11) 0.2681(15) 0.21(2) Uani 1 1 d GDU
H37A H -0.2113 0.3570 0.2600 0.258 Uiso 1 1 calc R
C38 C -0.2141(18) 0.2617(13) 0.3272(14) 0.25(2) Uani 1 1 d GDU
H38A H -0.2620 0.2756 0.3577 0.295 Uiso 1 1 calc R
C39 C -0.1778(17) 0.1937(12) 0.3420(12) 0.23(2) Uani 1 1 d GDU
C40 C -0.107(2) 0.1775(12) 0.2944(14) 0.24(2) Uani 1 1 d GDU
H40A H -0.0792 0.1317 0.3020 0.291 Uiso 1 1 calc R
C41 C -0.0748(19) 0.2266(16) 0.2362(13) 0.22(2) Uani 1 1 d GDU
H41A H -0.0270 0.2124 0.2058 0.260 Uiso 1 1 calc R
C119 C -0.211(3) 0.1386(16) 0.4072(15) 0.400 Uiso 1 1 d GD
C120 C -0.140(3) 0.102(2) 0.4481(16) 0.400 Uiso 1 1 d GD
H12P H -0.0909 0.0786 0.4230 0.600 Uiso 1 1 calc R
H12Q H -0.1623 0.0691 0.4899 0.600 Uiso 1 1 calc R
H12R H -0.1199 0.1346 0.4577 0.600 Uiso 1 1 calc R
C121 C -0.265(3) 0.104(2) 0.391(2) 0.51(9) Uiso 1 1 d GD
H12S H -0.2277 0.0805 0.3615 0.771 Uiso 1 1 calc R
H12T H -0.3113 0.1380 0.3699 0.771 Uiso 1 1 calc R
H12U H -0.2897 0.0723 0.4326 0.771 Uiso 1 1 calc R
C122 C -0.284(3) 0.173(2) 0.4556(16) 0.42(6) Uiso 1 1 d GD
H12V H -0.3050 0.1382 0.4962 0.636 Uiso 1 1 calc R
H12W H -0.3332 0.2006 0.4330 0.636 Uiso 1 1 calc R
H12X H -0.2594 0.2019 0.4670 0.636 Uiso 1 1 calc R
Au1 Au 0.37625(8) 0.53881(6) 0.05971(6) 0.0787(3) Uani 1 1 d .
Au2 Au 0.43392(8) 0.42018(5) 0.02874(6) 0.0778(4) Uani 1 1 d .
Au3 Au 0.18678(8) 0.47536(6) 0.15962(6) 0.0872(4) Uani 1 1 d .
Au4 Au 0.18577(8) 0.63361(6) 0.02738(6) 0.0859(4) Uani 1 1 d .
Au5 Au 0.37660(9) 0.68442(6) -0.05258(6) 0.0883(4) Uani 1 1 d .
Au6 Au 0.57134(8) 0.45366(6) 0.07245(6) 0.0800(4) Uani 1 1 d .
Au7 Au 0.39113(9) 0.39049(6) 0.17911(6) 0.0855(4) Uani 1 1 d .
Au8 Au 0.27394(8) 0.50323(6) 0.00392(6) 0.0826(4) Uani 1 1 d .
Au9 Au 0.31270(9) 0.51280(7) 0.23284(6) 0.0957(4) Uani 1 1 d .
Au10 Au 0.00087(10) 0.41914(8) 0.23923(7) 0.1037(5) Uani 1 1 d .
Au11 Au 0.11136(10) 0.46375(7) 0.31916(7) 0.1047(5) Uani 1 1 d .
Au12 Au 0.09274(9) 0.42625(8) 0.06956(7) 0.0999(4) Uani 1 1 d .
S1 S -0.0336(6) 0.4809(5) 0.3102(5) 0.118(3) Uani 1 1 d .
S2 S 0.2627(5) 0.3627(4) 0.1792(4) 0.089(2) Uani 1 1 d .
S3 S 0.1655(5) 0.4836(4) -0.0345(4) 0.097(2) Uani 1 1 d .
S4 S 0.3847(5) 0.5861(4) 0.1377(3) 0.088(2) Uani 1 1 d .
S5 S 0.1113(5) 0.5882(4) 0.1359(4) 0.092(2) Uani 1 1 d .
S6 S 0.2521(6) 0.4444(5) 0.3371(4) 0.111(3) Uani 1 1 d .
S7 S 0.0285(6) 0.3559(5) 0.1707(4) 0.110(3) Uani 1 1 d .
S8 S 0.2457(6) 0.6914(4) -0.0829(4) 0.100(2) Uani 1 1 d .
S9 S 0.5168(6) 0.4143(4) 0.1890(4) 0.101(2) Uani 1 1 d .
S10 S 0.4966(5) 0.3081(4) 0.0263(4) 0.092(2) Uani 1 1 d .
C1 C 0.305(2) 0.6703(15) 0.1224(16) 0.107(10) Uani 1 1 d .
H1A H 0.3281 0.7051 0.0817 0.129 Uiso 1 1 calc R
H1B H 0.2481 0.6663 0.1185 0.129 Uiso 1 1 calc R
C2 C 0.184(2) 0.7804(16) -0.0937(18) 0.120(12) Uani 1 1 d .
H2A H 0.2159 0.8104 -0.1338 0.144 Uiso 1 1 calc R
H2B H 0.1271 0.7841 -0.1037 0.144 Uiso 1 1 calc R
C3 C 0.232(2) 0.4100(19) -0.0645(17) 0.119(11) Uani 1 1 d .
H3A H 0.2759 0.3827 -0.0364 0.143 Uiso 1 1 calc R
H3B H 0.1926 0.3808 -0.0598 0.143 Uiso 1 1 calc R
C4 C 0.0027(17) 0.5846(14) 0.1233(14) 0.085(8) Uani 1 1 d .
H4A H 0.0116 0.5505 0.1023 0.103 Uiso 1 1 calc R
H4B H -0.0361 0.5706 0.1670 0.103 Uiso 1 1 calc R
C5 C 0.444(2) 0.2468(15) 0.1045(19) 0.127(13) Uani 1 1 d .
H5A H 0.4235 0.2665 0.1404 0.152 Uiso 1 1 calc R
H5B H 0.3923 0.2381 0.0959 0.152 Uiso 1 1 calc R
C6 C 0.243(3) 0.4901(19) 0.3959(15) 0.128(13) Uani 1 1 d .
H6A H 0.3013 0.4976 0.3934 0.153 Uiso 1 1 calc R
H6B H 0.2040 0.5347 0.3822 0.153 Uiso 1 1 calc R
C7 C -0.085(2) 0.3547(17) 0.1644(16) 0.117(11) Uani 1 1 d .
H7A H -0.1258 0.3965 0.1678 0.141 Uiso 1 1 calc R
H7B H -0.0840 0.3505 0.1215 0.141 Uiso 1 1 calc R
C8 C -0.088(3) 0.427(2) 0.3924(18) 0.142(14) Uani 1 1 d .
H8A H -0.0937 0.4475 0.4265 0.170 Uiso 1 1 calc R
H8B H -0.1470 0.4274 0.3889 0.170 Uiso 1 1 calc R
C9 C 0.223(2) 0.3111(18) 0.2689(14) 0.111(11) Uani 1 1 d .
H9A H 0.2471 0.3212 0.2992 0.134 Uiso 1 1 calc R
H9B H 0.1585 0.3234 0.2797 0.134 Uiso 1 1 calc R
C10 C 0.589(3) 0.333(2) 0.2282(17) 0.134(13) Uani 1 1 d .
H10A H 0.6086 0.3066 0.1978 0.161 Uiso 1 1 calc R
H10B H 0.6409 0.3424 0.2348 0.161 Uiso 1 1 calc R
C12 C 0.250(2) 0.2364(13) 0.2790(15) 0.122(12) Uani 1 1 d D
C13 C 0.194(2) 0.2061(17) 0.2681(16) 0.157(17) Uani 1 1 d D
H13D H 0.1396 0.2319 0.2561 0.188 Uiso 1 1 calc R
C14 C 0.217(3) 0.1367(19) 0.275(2) 0.21(3) Uani 1 1 d D
H14A H 0.1785 0.1158 0.2684 0.253 Uiso 1 1 calc R
C15 C 0.299(3) 0.0992(13) 0.2913(19) 0.19(3) Uani 1 1 d D
C16 C 0.354(2) 0.1287(19) 0.305(2) 0.20(3) Uani 1 1 d D
H16A H 0.4073 0.1023 0.3189 0.246 Uiso 1 1 calc R
C17 C 0.332(2) 0.198(2) 0.298(2) 0.18(2) Uani 1 1 d D
H17A H 0.3698 0.2182 0.3055 0.213 Uiso 1 1 calc R
C18 C 0.542(2) 0.2902(18) 0.2963(14) 0.138(15) Uani 1 1 d D
C19 C 0.573(3) 0.220(2) 0.3169(18) 0.21(3) Uani 1 1 d D
H19A H 0.6173 0.2009 0.2882 0.257 Uiso 1 1 calc R
C20 C 0.538(3) 0.1788(17) 0.380(2) 0.26(4) Uani 1 1 d D
H20A H 0.5587 0.1316 0.3933 0.307 Uiso 1 1 calc R
C21 C 0.472(4) 0.207(2) 0.422(2) 0.29(5) Uani 1 1 d D
C22 C 0.442(4) 0.277(2) 0.4024(19) 0.27(4) Uani 1 1 d D
H22A H 0.4002 0.2968 0.4324 0.328 Uiso 1 1 calc R
C23 C 0.473(3) 0.3182(16) 0.3383(18) 0.17(2) Uani 1 1 d D
H23A H 0.4478 0.3648 0.3230 0.205 Uiso 1 1 calc R
C30 C 0.1675(19) 0.8078(15) -0.0411(14) 0.120(9) Uani 1 1 d DU
C31 C 0.0846(16) 0.8097(13) 0.0001(16) 0.138(10) Uani 1 1 d DU
H31A H 0.0413 0.7938 -0.0073 0.166 Uiso 1 1 calc R
C32 C 0.0664(17) 0.8353(17) 0.0519(17) 0.156(12) Uani 1 1 d DU
H32A H 0.0113 0.8351 0.0806 0.188 Uiso 1 1 calc R
C33 C 0.129(2) 0.8613(18) 0.0617(17) 0.148(11) Uani 1 1 d DU
C34 C 0.2131(19) 0.8566(18) 0.0230(18) 0.139(10) Uani 1 1 d DU
H34A H 0.2570 0.8705 0.0319 0.167 Uiso 1 1 calc R
C35 C 0.2315(16) 0.8307(16) -0.0293(16) 0.130(10) Uani 1 1 d DU
H35A H 0.2875 0.8289 -0.0566 0.156 Uiso 1 1 calc R
C48 C 0.5083(17) 0.1815(13) 0.1259(16) 0.107(10) Uani 1 1 d D
C49 C 0.548(2) 0.1693(16) 0.1795(16) 0.137(15) Uani 1 1 d D
H49A H 0.5336 0.2017 0.2008 0.164 Uiso 1 1 calc R
C50 C 0.608(2) 0.109(2) 0.2016(16) 0.171(19) Uani 1 1 d D
H50A H 0.6352 0.1014 0.2373 0.206 Uiso 1 1 calc R
C51 C 0.629(3) 0.0596(16) 0.171(2) 0.16(2) Uani 1 1 d D
C52 C 0.590(3) 0.0726(18) 0.117(2) 0.18(2) Uani 1 1 d D
H52A H 0.6044 0.0403 0.0952 0.220 Uiso 1 1 calc R
C53 C 0.531(2) 0.1332(19) 0.0940(17) 0.142(15) Uani 1 1 d D
H53A H 0.5066 0.1418 0.0569 0.171 Uiso 1 1 calc R
C54 C 0.2769(18) 0.4359(14) -0.1375(12) 0.097(9) Uani 1 1 d D
C55 C 0.2309(16) 0.4589(16) -0.1897(15) 0.141(14) Uani 1 1 d D
H55A H 0.1699 0.4614 -0.1799 0.169 Uiso 1 1 calc R
C56 C 0.274(2) 0.4780(18) -0.2565(14) 0.139(14) Uani 1 1 d D
H56A H 0.2421 0.4926 -0.2912 0.166 Uiso 1 1 calc R
C57 C 0.364(2) 0.476(2) -0.2716(13) 0.128(13) Uani 1 1 d D
C58 C 0.4105(15) 0.450(2) -0.2192(17) 0.144(16) Uani 1 1 d D
H58A H 0.4719 0.4446 -0.2289 0.172 Uiso 1 1 calc R
C59 C 0.3671(19) 0.4318(18) -0.1526(15) 0.127(13) Uani 1 1 d D
H59A H 0.3989 0.4167 -0.1178 0.153 Uiso 1 1 calc R
C60 C -0.0417(16) 0.6545(12) 0.0783(12) 0.088(8) Uani 1 1 d D
C61 C -0.0948(17) 0.7046(15) 0.1023(12) 0.117(11) Uani 1 1 d D
H61A H -0.1014 0.6988 0.1479 0.141 Uiso 1 1 calc R
C62 C -0.1391(18) 0.7640(14) 0.0604(17) 0.124(12) Uani 1 1 d D
H62A H -0.1748 0.7981 0.0774 0.149 Uiso 1 1 calc R
C63 C -0.130(2) 0.7723(15) -0.0073(16) 0.124(12) Uani 1 1 d D
C64 C -0.075(2) 0.7224(16) -0.0314(11) 0.116(11) Uani 1 1 d D
H64A H -0.0657 0.7289 -0.0774 0.139 Uiso 1 1 calc R
C65 C -0.0323(17) 0.6631(13) 0.0106(13) 0.098(9) Uani 1 1 d D
H65A H 0.0029 0.6287 -0.0062 0.118 Uiso 1 1 calc R
C66 C 0.208(2) 0.4494(17) 0.4673(13) 0.139(12) Uani 1 1 d DU
C67 C 0.270(2) 0.400(2) 0.5027(17) 0.204(19) Uani 1 1 d DU
H67A H 0.3301 0.3950 0.4825 0.245 Uiso 1 1 calc R
C68 C 0.244(2) 0.358(2) 0.5690(17) 0.199(19) Uani 1 1 d DU
H68A H 0.2856 0.3255 0.5936 0.239 Uiso 1 1 calc R
C69 C 0.155(3) 0.3656(18) 0.5979(13) 0.150(14) Uani 1 1 d DU
C70 C 0.093(2) 0.416(2) 0.5633(18) 0.170(16) Uani 1 1 d DU
H70A H 0.0341 0.4237 0.5845 0.204 Uiso 1 1 calc R
C71 C 0.119(2) 0.4566(19) 0.4969(18) 0.161(15) Uani 1 1 d DU
H71A H 0.0769 0.4885 0.4722 0.193 Uiso 1 1 calc R
C72 C -0.182(3) 0.841(3) -0.056(2) 0.158(15) Uiso 1 1 d .
C73 C -0.235(4) 0.814(3) -0.083(3) 0.24(3) Uiso 1 1 d .
H73A H -0.2708 0.8514 -0.1128 0.356 Uiso 1 1 calc R
H73B H -0.2736 0.7866 -0.0466 0.356 Uiso 1 1 calc R
H73C H -0.1958 0.7855 -0.1086 0.356 Uiso 1 1 calc R
C74 C -0.121(4) 0.871(3) -0.121(3) 0.23(3) Uiso 1 1 d .
H74A H -0.1535 0.9125 -0.1489 0.341 Uiso 1 1 calc R
H74B H -0.0990 0.8385 -0.1447 0.341 Uiso 1 1 calc R
H74C H -0.0726 0.8807 -0.1111 0.341 Uiso 1 1 calc R
C75 C -0.220(3) 0.894(3) -0.017(3) 0.19(2) Uiso 1 1 d .
H75A H -0.2515 0.9354 -0.0446 0.286 Uiso 1 1 calc R
H75B H -0.1713 0.9033 -0.0061 0.286 Uiso 1 1 calc R
H75C H -0.2589 0.8743 0.0246 0.286 Uiso 1 1 calc R
C76 C 0.103(3) 0.892(3) 0.120(3) 0.165(17) Uiso 1 1 d .
C77 C 0.039(5) 0.865(4) 0.185(4) 0.28(3) Uiso 1 1 d .
H77A H 0.0311 0.8920 0.2135 0.419 Uiso 1 1 calc R
H77B H 0.0620 0.8180 0.2089 0.419 Uiso 1 1 calc R
H77C H -0.0176 0.8691 0.1751 0.419 Uiso 1 1 calc R
C78 C 0.041(4) 0.965(4) 0.096(3) 0.26(3) Uiso 1 1 d .
H78A H 0.0241 0.9851 0.1309 0.387 Uiso 1 1 calc R
H78B H -0.0117 0.9610 0.0857 0.387 Uiso 1 1 calc R
H78C H 0.0722 0.9946 0.0557 0.387 Uiso 1 1 calc R
C79 C 0.176(4) 0.901(3) 0.137(3) 0.24(3) Uiso 1 1 d .
H79A H 0.1554 0.9207 0.1727 0.365 Uiso 1 1 calc R
H79B H 0.2063 0.9322 0.0978 0.365 Uiso 1 1 calc R
H79C H 0.2154 0.8581 0.1519 0.365 Uiso 1 1 calc R
C83 C 0.790(4) 0.011(4) 0.200(3) 0.27(3) Uiso 1 1 d .
H83A H 0.8373 -0.0277 0.2121 0.411 Uiso 1 1 calc R
H83B H 0.7702 0.0317 0.2345 0.411 Uiso 1 1 calc R
H83C H 0.8100 0.0439 0.1574 0.411 Uiso 1 1 calc R
C84 C 0.756(5) -0.044(4) 0.138(4) 0.32(4) Uiso 1 1 d .
H84A H 0.7979 -0.0844 0.1564 0.484 Uiso 1 1 calc R
H84B H 0.7866 -0.0099 0.1028 0.484 Uiso 1 1 calc R
H84C H 0.7155 -0.0544 0.1202 0.484 Uiso 1 1 calc R
C85 C 0.673(5) -0.049(4) 0.259(4) 0.28(4) Uiso 1 1 d .
H85A H 0.7139 -0.0915 0.2751 0.424 Uiso 1 1 calc R
H85B H 0.6166 -0.0582 0.2625 0.424 Uiso 1 1 calc R
H85C H 0.6672 -0.0209 0.2853 0.424 Uiso 1 1 calc R
C86 C 0.125(5) 0.246(4) 0.671(5) 0.42(6) Uiso 1 1 d D
H86A H 0.1087 0.2172 0.7175 0.632 Uiso 1 1 calc R
H86B H 0.1821 0.2245 0.6519 0.632 Uiso 1 1 calc R
H86C H 0.0817 0.2511 0.6459 0.632 Uiso 1 1 calc R
C87 C 0.046(3) 0.336(3) 0.701(3) 0.22(2) Uiso 1 1 d D
H87A H 0.0297 0.3025 0.7447 0.324 Uiso 1 1 calc R
H87B H 0.0032 0.3459 0.6735 0.324 Uiso 1 1 calc R
H87C H 0.0475 0.3773 0.7074 0.324 Uiso 1 1 calc R
C88 C 0.130(3) 0.310(3) 0.670(3) 0.20(2) Uiso 1 1 d D
C91 C 0.391(6) 0.479(5) -0.390(4) 0.36(5) Uiso 1 1 d .
H91A H 0.4256 0.4963 -0.4345 0.533 Uiso 1 1 calc R
H91B H 0.3288 0.4945 -0.3927 0.533 Uiso 1 1 calc R
H91C H 0.4047 0.4295 -0.3743 0.533 Uiso 1 1 calc R
C102 C 0.507(5) 0.487(4) -0.359(3) 0.27(3) Uiso 1 1 d .
H10C H 0.5286 0.5044 -0.4066 0.403 Uiso 1 1 calc R
H10D H 0.5283 0.4387 -0.3413 0.403 Uiso 1 1 calc R
H10E H 0.5286 0.5092 -0.3366 0.403 Uiso 1 1 calc R
C104 C 0.188(4) 0.297(4) 0.712(4) 0.36(5) Uiso 1 1 d D
H10F H 0.1711 0.2632 0.7553 0.545 Uiso 1 1 calc R
H10G H 0.1873 0.3386 0.7189 0.545 Uiso 1 1 calc R
H10H H 0.2474 0.2799 0.6920 0.545 Uiso 1 1 calc R
C101 C 0.410(4) 0.503(3) -0.345(3) 0.172(18) Uiso 1 1 d .
C103 C 0.381(5) 0.577(4) -0.383(4) 0.30(4) Uiso 1 1 d .
H10I H 0.4136 0.5890 -0.4282 0.454 Uiso 1 1 calc R
H10J H 0.3913 0.6043 -0.3603 0.454 Uiso 1 1 calc R
H10K H 0.3185 0.5871 -0.3833 0.454 Uiso 1 1 calc R
C107 C 0.705(4) -0.016(3) 0.193(4) 0.21(2) Uiso 1 1 d .
C115 C 0.439(4) 0.154(3) 0.499(3) 0.38(6) Uiso 1 1 d D
C116 C 0.456(7) 0.192(5) 0.533(6) 0.50(8) Uiso 1 1 d D
H11A H 0.4404 0.1695 0.5813 0.750 Uiso 1 1 calc R
H11B H 0.4213 0.2373 0.5200 0.750 Uiso 1 1 calc R
H11C H 0.5179 0.1933 0.5213 0.750 Uiso 1 1 calc R
C117 C 0.351(7) 0.166(7) 0.491(8) 0.63(12) Uiso 1 1 d D
H11D H 0.3172 0.1398 0.5321 0.946 Uiso 1 1 calc R
H11E H 0.3502 0.1524 0.4543 0.946 Uiso 1 1 calc R
H11F H 0.3254 0.2140 0.4813 0.946 Uiso 1 1 calc R
C118 C 0.487(6) 0.086(5) 0.513(5) 0.44(7) Uiso 1 1 d D
H11G H 0.4655 0.0587 0.5586 0.661 Uiso 1 1 calc R
H11H H 0.5485 0.0848 0.5069 0.661 Uiso 1 1 calc R
H11I H 0.4779 0.0671 0.4821 0.661 Uiso 1 1 calc R
C131 C 0.329(3) 0.016(2) 0.303(3) 0.27(3) Uiso 1 1 d D
C132 C 0.260(5) -0.004(5) 0.350(4) 0.38(5) Uiso 1 1 d D
H13E H 0.2661 -0.0529 0.3613 0.565 Uiso 1 1 calc R
H13F H 0.2063 0.0193 0.3321 0.565 Uiso 1 1 calc R
H13G H 0.2573 0.0056 0.3896 0.565 Uiso 1 1 calc R
C133 C 0.405(5) -0.004(6) 0.325(4) 0.46(7) Uiso 1 1 d D
H13H H 0.4269 -0.0515 0.3313 0.684 Uiso 1 1 calc R
H13I H 0.3955 0.0035 0.3674 0.684 Uiso 1 1 calc R
H13J H 0.4467 0.0226 0.2921 0.684 Uiso 1 1 calc R
C134 C 0.333(5) 0.013(4) 0.244(3) 0.32(4) Uiso 1 1 d D
H13K H 0.3508 -0.0344 0.2462 0.481 Uiso 1 1 calc R
H13L H 0.3755 0.0384 0.2106 0.481 Uiso 1 1 calc R
H13M H 0.2757 0.0316 0.2308 0.481 Uiso 1 1 calc R

loop_
_atom_site_aniso_label
_atom_site_aniso_U_11
_atom_site_aniso_U_22
_atom_site_aniso_U_33
_atom_site_aniso_U_23
_atom_site_aniso_U_13
_atom_site_aniso_U_12
C24 0.08(2) 0.10(2) 0.10(2) -0.029(18) 0.006(18) -0.016(18)
C25 0.16(4) 0.17(4) 0.17(4) -0.13(3) 0.02(3) -0.04(3)
C26 0.25(6) 0.12(4) 0.22(6) -0.09(4) 0.05(5) -0.04(4)
C27 0.38(9) 0.11(3) 0.08(3) -0.05(2) 0.03(4) -0.04(4)
C28 0.20(5) 0.30(7) 0.14(4) -0.14(5) 0.01(3) -0.06(5)
C29 0.14(3) 0.17(4) 0.12(3) -0.08(3) 0.00(2) -0.05(3)
C42 0.23(4) 0.19(4) 0.13(3) -0.04(3) -0.04(3) -0.09(3)
C43 0.24(4) 0.18(4) 0.16(3) 0.00(3) -0.05(3) -0.07(3)
C44 0.28(4) 0.23(4) 0.18(3) 0.00(3) -0.06(3) -0.05(4)
C45 0.30(4) 0.26(4) 0.19(4) 0.00(4) -0.05(3) -0.01(4)
C46 0.30(4) 0.22(4) 0.13(3) -0.02(3) -0.04(3) -0.03(4)
C47 0.27(4) 0.18(4) 0.12(3) 0.00(3) -0.03(3) -0.06(4)
C36 0.14(3) 0.14(3) 0.14(3) 0.05(2) -0.04(2) -0.07(2)
C37 0.20(4) 0.19(3) 0.15(3) 0.05(3) -0.01(3) -0.07(3)
C38 0.25(4) 0.22(4) 0.16(3) 0.04(3) 0.00(3) -0.08(4)
C39 0.25(4) 0.17(3) 0.18(4) 0.07(3) -0.01(3) -0.09(3)
C40 0.21(4) 0.16(3) 0.23(4) 0.05(3) -0.02(3) -0.04(3)
C41 0.18(3) 0.13(3) 0.23(4) 0.03(3) -0.01(3) -0.04(3)
Au1 0.0949(9) 0.0665(7) 0.0726(7) -0.0146(5) -0.0193(6) -0.0223(6)
Au2 0.0863(8) 0.0618(6) 0.0763(7) -0.0076(5) -0.0210(6) -0.0186(6)
Au3 0.0888(8) 0.0791(8) 0.0792(8) -0.0107(6) -0.0157(6) -0.0182(7)
Au4 0.0805(8) 0.0742(7) 0.0925(8) -0.0172(6) -0.0148(6) -0.0172(6)
Au5 0.0913(9) 0.0718(7) 0.0834(8) -0.0074(6) -0.0092(6) -0.0231(6)
Au6 0.0898(8) 0.0703(7) 0.0704(7) -0.0068(5) -0.0167(6) -0.0248(6)
Au7 0.0958(9) 0.0753(7) 0.0710(7) -0.0070(5) -0.0142(6) -0.0224(6)
Au8 0.0838(8) 0.0736(7) 0.0834(8) -0.0112(6) -0.0199(6) -0.0233(6)
Au9 0.1060(10) 0.0900(9) 0.0804(8) -0.0191(6) -0.0146(7) -0.0205(7)
Au10 0.1067(10) 0.1089(10) 0.0857(9) -0.0189(7) -0.0132(8) -0.0319(8)
Au11 0.1237(11) 0.0974(10) 0.0850(9) -0.0247(7) -0.0084(8) -0.0298(8)
Au12 0.0956(9) 0.1138(10) 0.0966(9) -0.0371(8) -0.0123(7) -0.0340(8)
S1 0.120(7) 0.129(7) 0.104(6) -0.037(5) -0.008(5) -0.037(6)
S2 0.092(5) 0.080(4) 0.080(4) -0.013(3) -0.012(4) -0.022(4)
S3 0.084(5) 0.114(6) 0.097(5) -0.028(4) -0.026(4) -0.029(4)
S4 0.099(5) 0.091(5) 0.075(4) -0.027(4) -0.017(4) -0.022(4)
S5 0.091(5) 0.087(5) 0.086(5) -0.015(4) -0.017(4) -0.020(4)
S6 0.127(7) 0.106(6) 0.083(5) -0.016(4) -0.010(5) -0.030(5)
S7 0.113(6) 0.125(7) 0.094(6) -0.032(5) -0.015(5) -0.037(5)
S8 0.103(6) 0.086(5) 0.095(5) -0.011(4) -0.016(4) -0.023(4)
S9 0.107(6) 0.108(6) 0.074(5) -0.009(4) -0.018(4) -0.033(5)
S10 0.097(5) 0.073(4) 0.095(5) -0.015(4) -0.014(4) -0.023(4)
C1 0.13(3) 0.078(19) 0.10(2) -0.017(16) -0.002(19) -0.025(18)
C2 0.11(3) 0.09(2) 0.12(3) 0.00(2) -0.02(2) -0.008(19)
C3 0.12(3) 0.15(3) 0.10(2) -0.06(2) 0.01(2) -0.05(2)
C4 0.071(17) 0.082(18) 0.10(2) -0.039(16) -0.001(15) -0.007(15)
C5 0.11(3) 0.063(19) 0.16(3) 0.009(19) -0.01(2) -0.027(19)
C6 0.17(3) 0.14(3) 0.08(2) -0.03(2) -0.04(2) -0.06(3)
C7 0.14(3) 0.11(3) 0.09(2) -0.026(19) -0.01(2) -0.04(2)
C8 0.17(4) 0.15(4) 0.10(3) -0.04(3) 0.00(3) -0.06(3)
C9 0.11(2) 0.14(3) 0.08(2) -0.009(18) 0.000(17) -0.07(2)
C10 0.14(3) 0.15(3) 0.09(3) -0.03(2) -0.03(2) -0.01(3)
C12 0.12(3) 0.11(3) 0.10(2) -0.01(2) 0.02(2) -0.05(3)
C13 0.17(4) 0.09(3) 0.19(4) 0.02(3) -0.08(3) -0.04(3)
C14 0.34(9) 0.11(4) 0.19(5) 0.00(3) -0.08(5) -0.09(5)
C15 0.28(7) 0.06(2) 0.11(3) 0.03(2) 0.01(4) 0.01(3)
C16 0.20(5) 0.07(3) 0.24(6) 0.03(3) 0.00(4) -0.03(3)
C17 0.12(4) 0.15(4) 0.18(4) 0.05(3) -0.03(3) -0.04(3)
C18 0.14(3) 0.14(4) 0.09(3) 0.00(2) -0.05(3) 0.01(3)
C19 0.31(7) 0.16(5) 0.10(3) 0.01(3) -0.05(4) 0.00(5)
C20 0.29(8) 0.27(8) 0.12(5) 0.03(5) -0.02(5) -0.08(6)
C21 0.33(9) 0.30(10) 0.08(4) 0.03(5) 0.04(5) -0.03(7)
C22 0.41(10) 0.15(5) 0.11(4) 0.03(3) -0.02(5) 0.02(6)
C23 0.19(4) 0.16(4) 0.08(3) -0.01(3) 0.00(3) 0.02(3)
C30 0.089(18) 0.09(2) 0.16(3) -0.029(18) -0.018(16) -0.007(16)
C31 0.093(16) 0.10(2) 0.21(3) -0.07(2) -0.001(19) -0.008(17)
C32 0.11(2) 0.14(3) 0.22(3) -0.09(2) 0.01(2) -0.02(2)
C33 0.13(2) 0.11(2) 0.20(3) -0.06(2) 0.00(2) -0.03(2)
C34 0.120(19) 0.10(2) 0.19(3) -0.043(19) -0.02(2) -0.03(2)
C35 0.093(18) 0.09(2) 0.18(3) -0.036(18) -0.017(19) -0.008(16)
C48 0.10(2) 0.10(3) 0.11(3) -0.02(2) 0.01(2) -0.05(2)
C49 0.10(3) 0.11(3) 0.15(4) 0.01(2) -0.02(3) -0.01(2)
C50 0.17(5) 0.17(5) 0.13(4) -0.03(4) -0.02(3) 0.00(4)
C51 0.18(4) 0.11(3) 0.12(3) 0.01(3) -0.02(3) 0.02(3)
C52 0.24(6) 0.12(4) 0.16(5) -0.04(3) 0.03(4) -0.07(4)
C53 0.16(4) 0.07(2) 0.17(4) -0.03(3) -0.03(3) -0.02(2)
C54 0.10(2) 0.10(2) 0.11(3) -0.055(19) -0.03(2) -0.016(19)
C55 0.10(3) 0.20(4) 0.12(3) -0.05(3) 0.00(3) -0.05(3)
C56 0.11(3) 0.19(4) 0.12(3) -0.05(3) -0.03(2) -0.04(3)
C57 0.11(3) 0.18(4) 0.10(3) -0.07(3) 0.02(2) -0.06(3)
C58 0.06(2) 0.27(5) 0.13(3) -0.09(3) 0.00(2) -0.07(3)
C59 0.11(3) 0.16(3) 0.13(3) -0.05(3) -0.03(2) -0.06(3)
C60 0.077(19) 0.09(2) 0.08(2) -0.007(16) -0.013(15) -0.022(17)
C61 0.10(2) 0.14(3) 0.11(3) -0.07(3) -0.01(2) 0.01(2)
C62 0.09(2) 0.10(3) 0.17(4) -0.06(3) -0.03(3) 0.02(2)
C63 0.12(3) 0.13(3) 0.11(3) -0.01(2) -0.04(2) -0.03(3)
C64 0.15(3) 0.12(3) 0.08(2) -0.03(2) -0.01(2) -0.05(3)
C65 0.11(2) 0.08(2) 0.11(2) -0.012(17) -0.03(2) -0.039(18)
C66 0.18(3) 0.14(3) 0.09(2) -0.02(2) -0.03(2) -0.06(3)
C67 0.21(4) 0.22(4) 0.12(3) 0.01(3) -0.02(3) -0.05(3)
C68 0.22(4) 0.21(4) 0.11(3) 0.00(3) -0.03(3) -0.03(3)
C69 0.20(4) 0.15(3) 0.08(2) -0.05(2) 0.02(2) -0.04(3)
C70 0.17(3) 0.18(3) 0.11(3) -0.02(2) -0.01(2) -0.02(3)
C71 0.17(3) 0.16(3) 0.13(3) -0.03(2) -0.02(3) -0.03(3)

loop_
_atom_type_symbol
_atom_type_description
_atom_type_scat_dispersion_real
_atom_type_scat_dispersion_imag
_atom_type_scat_source
C C 0.0181 0.0091 'International Tables Vol C Tables 4.2.6.8 and 6.1.1.4'
H H 0.0000 0.0000 'International Tables Vol C Tables 4.2.6.8 and 6.1.1.4'
S S 0.3331 0.5567 'International Tables Vol C Tables 4.2.6.8 and 6.1.1.4'
Au Au -4.4197 7.2980 'International Tables Vol C Tables 4.2.6.8 and 6.1.1.4'

loop_
_geom_angle_atom_site_label_1
_geom_angle_atom_site_label_2
_geom_angle_atom_site_label_3
_geom_angle
_geom_angle_site_symmetry_1
_geom_angle_site_symmetry_3
C29 C24 C25 114.0 . .
C29 C24 C1 131(2) . .
C25 C24 C1 115(2) . .
C26 C25 C24 122.6 . .
C26 C25 H25A 118.7 . .
C24 C25 H25A 118.7 . .
C27 C26 C25 122.5 . .
C27 C26 H26A 118.7 . .
C25 C26 H26A 118.7 . .
C26 C27 C28 115.1 . .
C26 C27 C127 123.0 . .
C28 C27 C127 121.9 . .
C29 C28 C27 122.5 . .
C29 C28 H28A 118.7 . .
C27 C28 H28A 118.7 . .
C24 C29 C28 123.3 . .
C24 C29 H29A 118.3 . .
C28 C29 H29A 118.3 . .
C129 C127 C128 124.1 . .
C129 C127 C27 108.9 . .
C128 C127 C27 110.0 . .
C129 C127 C130 100.1 . .
C128 C127 C130 102.3 . .
C27 C127 C130 110.2 . .
C127 C128 H12A 109.5 . .
C127 C128 H12B 109.5 . .
H12A C128 H12B 109.5 . .
C127 C128 H12C 109.5 . .
H12A C128 H12C 109.5 . .
H12B C128 H12C 109.5 . .
C127 C129 H12D 109.5 . .
C127 C129 H12E 109.5 . .
H12D C129 H12E 109.5 . .
C127 C129 H12F 109.5 . .
H12D C129 H12F 109.5 . .
H12E C129 H12F 109.5 . .
C127 C130 H13A 109.5 . .
C127 C130 H13B 109.5 . .
H13A C130 H13B 109.5 . .
C127 C130 H13C 109.5 . .
H13A C130 H13C 109.5 . .
H13B C130 H13C 109.5 . .
C47 C42 C43 114.0 . .
C47 C42 C8 124(3) . .
C43 C42 C8 122(3) . .
C44 C43 C42 122.6 . .
C44 C43 H43A 118.7 . .
C42 C43 H43A 118.7 . .
C45 C44 C43 122.5 . .
C45 C44 H44A 118.7 . .
C43 C44 H44A 118.7 . .
C44 C45 C46 115.1 . .
C44 C45 C123 123.1 . .
C46 C45 C123 121.9 . .
C47 C46 C45 122.5 . .
C47 C46 H46A 118.7 . .
C45 C46 H46A 118.7 . .
C42 C47 C46 123.3 . .
C42 C47 H47A 118.4 . .
C46 C47 H47A 118.4 . .
C125 C123 C124 124.1 . .
C125 C123 C45 108.9 . .
C124 C123 C45 110.0 . .
C125 C123 C126 100.1 . .
C124 C123 C126 102.3 . .
C45 C123 C126 110.2 . .
C123 C124 H12G 109.5 . .
C123 C124 H12H 109.5 . .
H12G C124 H12H 109.5 . .
C123 C124 H12I 109.5 . .
H12G C124 H12I 109.5 . .
H12H C124 H12I 109.5 . .
C123 C125 H12J 109.5 . .
C123 C125 H12K 109.5 . .
H12J C125 H12K 109.5 . .
C123 C125 H12L 109.5 . .
H12J C125 H12L 109.5 . .
H12K C125 H12L 109.5 . .
C123 C126 H12M 109.5 . .
C123 C126 H12N 109.5 . .
H12M C126 H12N 109.5 . .
C123 C126 H12O 109.5 . .
H12M C126 H12O 109.5 . .
H12N C126 H12O 109.5 . .
C41 C36 C37 114.0 . .
C41 C36 C7 132(3) . .
C37 C36 C7 114(3) . .
C38 C37 C36 122.6 . .
C38 C37 H37A 118.7 . .
C36 C37 H37A 118.7 . .
C39 C38 C37 122.5 . .
C39 C38 H38A 118.7 . .
C37 C38 H38A 118.7 . .
C38 C39 C40 115.1 . .
C38 C39 C119 123.0 . .
C40 C39 C119 121.9 . .
C41 C40 C39 122.5 . .
C41 C40 H40A 118.7 . .
C39 C40 H40A 118.7 . .
C36 C41 C40 123.3 . .
C36 C41 H41A 118.3 . .
C40 C41 H41A 118.3 . .
C121 C119 C120 124.1 . .
C121 C119 C39 108.9 . .
C120 C119 C39 110.0 . .
C121 C119 C122 100.1 . .
C120 C119 C122 102.3 . .
C39 C119 C122 110.2 . .
C119 C120 H12P 109.5 . .
C119 C120 H12Q 109.5 . .
H12P C120 H12Q 109.5 . .
C119 C120 H12R 109.5 . .
H12P C120 H12R 109.5 . .
H12Q C120 H12R 109.5 . .
C119 C121 H12S 109.5 . .
C119 C121 H12T 109.5 . .
H12S C121 H12T 109.5 . .
C119 C121 H12U 109.5 . .
H12S C121 H12U 109.5 . .
H12T C121 H12U 109.5 . .
C119 C122 H12V 109.5 . .
C119 C122 H12W 109.5 . .
H12V C122 H12W 109.5 . .
C119 C122 H12X 109.5 . .
H12V C122 H12X 109.5 . .
H12W C122 H12X 109.5 . .
S4 Au1 Au8 148.2(2) . .
S4 Au1 Au6 143.34(19) . 2_665
Au8 Au1 Au6 61.07(4) . 2_665
S4 Au1 Au2 141.41(19) . .
Au8 Au1 Au2 60.12(4) . .
Au6 Au1 Au2 60.32(4) 2_665 .
S4 Au1 Au5 88.46(18) . .
Au8 Au1 Au5 93.90(5) . .
Au6 Au1 Au5 61.77(4) 2_665 .
Au2 Au1 Au5 122.03(5) . .
S4 Au1 Au6 88.40(19) . .
Au8 Au1 Au6 119.70(5) . .
Au6 Au1 Au6 83.92(5) 2_665 .
Au2 Au1 Au6 60.00(4) . .
Au5 Au1 Au6 111.54(5) . .
S4 Au1 Au7 88.11(18) . .
Au8 Au1 Au7 91.07(4) . .
Au6 Au1 Au7 119.81(5) 2_665 .
Au2 Au1 Au7 59.56(4) . .
Au5 Au1 Au7 174.81(5) . .
Au6 Au1 Au7 64.47(4) . .
S4 Au1 Au4 95.25(19) . .
Au8 Au1 Au4 58.59(4) . .
Au6 Au1 Au4 89.69(5) 2_665 .
Au2 Au1 Au4 118.71(5) . .
Au5 Au1 Au4 62.83(4) . .
Au6 Au1 Au4 173.11(5) . .
Au7 Au1 Au4 121.39(5) . .
S4 Au1 Au2 89.12(19) . 2_665
Au8 Au1 Au2 119.64(5) . 2_665
Au6 Au1 Au2 58.71(4) 2_665 2_665
Au2 Au1 Au2 86.78(5) . 2_665
Au5 Au1 Au2 61.05(4) . 2_665
Au6 Au1 Au2 50.54(3) . 2_665
Au7 Au1 Au2 115.00(5) . 2_665
Au4 Au1 Au2 123.53(4) . 2_665
S10 Au2 Au8 131.2(2) . .
S10 Au2 Au1 166.4(2) . .
Au8 Au2 Au1 59.11(4) . .
S10 Au2 Au6 131.51(19) . 2_665
Au8 Au2 Au6 60.42(4) . 2_665
Au1 Au2 Au6 59.43(4) . 2_665
S10 Au2 Au6 103.1(2) . .
Au8 Au2 Au6 125.60(5) . .
Au1 Au2 Au6 66.97(4) . .
Au6 Au2 Au6 87.14(4) 2_665 .
S10 Au2 Au7 99.85(19) . .
Au8 Au2 Au7 95.72(5) . .
Au1 Au2 Au7 68.33(4) . .
Au6 Au2 Au7 127.68(5) 2_665 .
Au6 Au2 Au7 69.63(4) . .
S10 Au2 Au5 45.32(19) . 2_665
Au8 Au2 Au5 176.25(6) . 2_665
Au1 Au2 Au5 124.57(5) . 2_665
Au6 Au2 Au5 120.11(5) 2_665 2_665
Au6 Au2 Au5 57.95(4) . 2_665
Au7 Au2 Au5 86.71(4) . 2_665
S10 Au2 Au1 87.01(19) . 2_665
Au8 Au2 Au1 123.10(4) . 2_665
Au1 Au2 Au1 93.22(5) . 2_665
Au6 Au2 Au1 62.70(4) 2_665 2_665
Au6 Au2 Au1 51.43(4) . 2_665
Au7 Au2 Au1 120.46(5) . 2_665
Au5 Au2 Au1 57.46(3) 2_665 2_665
S5 Au3 S2 177.9(3) . .
S5 Au3 Au8 91.11(19) . .
S2 Au3 Au8 86.94(18) . .
S5 Au3 Au11 84.78(19) . .
S2 Au3 Au11 97.27(18) . .
Au8 Au3 Au11 171.62(6) . .
S5 Au3 Au10 91.20(19) . .
S2 Au3 Au10 89.30(19) . .
Au8 Au3 Au10 126.86(5) . .
Au11 Au3 Au10 60.67(4) . .
S5 Au3 Au7 136.6(2) . .
S2 Au3 Au7 43.90(19) . .
Au8 Au3 Au7 81.81(4) . .
Au11 Au3 Au7 96.17(4) . .
Au10 Au3 Au7 126.98(5) . .
S5 Au3 Au9 87.1(2) . .
S2 Au3 Au9 94.28(19) . .
Au8 Au3 Au9 109.00(5) . .
Au11 Au3 Au9 63.57(4) . .
Au10 Au3 Au9 124.13(5) . .
Au7 Au3 Au9 55.97(4) . .
S5 Au3 Au12 99.1(2) . .
S2 Au3 Au12 79.29(19) . .
Au8 Au3 Au12 63.12(4) . .
Au11 Au3 Au12 124.71(5) . .
Au10 Au3 Au12 64.11(4) . .
Au7 Au3 Au12 114.92(5) . .
Au9 Au3 Au12 169.84(6) . .
S5 Au4 S8 172.6(3) . .
S5 Au4 Au8 97.7(2) . .
S8 Au4 Au8 88.8(2) . .
S5 Au4 Au1 94.11(19) . .
S8 Au4 Au1 92.7(2) . .
Au8 Au4 Au1 51.58(4) . .
S5 Au4 Au5 139.7(2) . .
S8 Au4 Au5 44.0(2) . .
Au8 Au4 Au5 85.87(4) . .
Au1 Au4 Au5 57.14(3) . .
S8 Au5 S10 173.0(3) . 2_665
S8 Au5 Au6 83.9(2) . 2_665
S10 Au5 Au6 102.61(19) 2_665 2_665
S8 Au5 Au1 95.18(19) . .
S10 Au5 Au1 90.94(17) 2_665 .
Au6 Au5 Au1 52.38(4) 2_665 .
S8 Au5 Au2 140.2(2) . 2_665
S10 Au5 Au2 46.34(19) 2_665 2_665
Au6 Au5 Au2 56.39(4) 2_665 2_665
Au1 Au5 Au2 61.49(4) . 2_665
S8 Au5 Au4 43.91(19) . .
S10 Au5 Au4 138.75(19) 2_665 .
Au6 Au5 Au4 83.08(4) 2_665 .
Au1 Au5 Au4 60.03(4) . .
Au2 Au5 Au4 121.19(4) 2_665 .
S9 Au6 Au1 161.7(2) . 2_665
S9 Au6 Au2 135.6(2) . 2_665
Au1 Au6 Au2 60.25(4) 2_665 2_665
S9 Au6 Au8 133.2(2) . 2_665
Au1 Au6 Au8 59.05(4) 2_665 2_665
Au2 Au6 Au8 59.44(4) 2_665 2_665
S9 Au6 Au2 97.4(2) . .
Au1 Au6 Au2 69.86(4) 2_665 .
Au2 Au6 Au2 92.86(4) 2_665 .
Au8 Au6 Au2 128.76(5) 2_665 .
S9 Au6 Au5 97.3(2) . 2_665
Au1 Au6 Au5 65.85(4) 2_665 2_665
Au2 Au6 Au5 126.04(5) 2_665 2_665
Au8 Au6 Au5 95.21(5) 2_665 2_665
Au2 Au6 Au5 65.66(4) . 2_665
S9 Au6 Au1 85.6(2) . .
Au1 Au6 Au1 96.08(5) 2_665 .
Au2 Au6 Au1 66.76(4) 2_665 .
Au8 Au6 Au1 126.17(5) 2_665 .
Au2 Au6 Au1 53.03(4) . .
Au5 Au6 Au1 118.40(5) 2_665 .
S9 Au7 S2 175.0(3) . .
S9 Au7 Au2 97.63(19) . .
S2 Au7 Au2 87.23(18) . .
S9 Au7 Au9 78.2(2) . .
S2 Au7 Au9 100.3(2) . .
Au2 Au7 Au9 118.69(5) . .
S9 Au7 Au1 84.59(19) . .
S2 Au7 Au1 99.20(17) . .
Au2 Au7 Au1 52.12(3) . .
Au9 Au7 Au1 66.67(4) . .
S9 Au7 Au3 136.4(2) . .
S2 Au7 Au3 44.37(18) . .
Au2 Au7 Au3 87.16(4) . .
Au9 Au7 Au3 62.02(4) . .
Au1 Au7 Au3 64.50(4) . .
S3 Au8 Au1 170.0(2) . .
S3 Au8 Au2 128.0(2) . .
Au1 Au8 Au2 60.77(4) . .
S3 Au8 Au6 127.1(2) . 2_665
Au1 Au8 Au6 59.88(4) . 2_665
Au2 Au8 Au6 60.14(4) . 2_665
S3 Au8 Au4 101.2(2) . .
Au1 Au8 Au4 69.83(4) . .
Au2 Au8 Au4 130.60(5) . .
Au6 Au8 Au4 95.46(5) 2_665 .
S3 Au8 Au3 100.7(2) . .
Au1 Au8 Au3 72.38(4) . .
Au2 Au8 Au3 94.73(4) . .
Au6 Au8 Au3 132.13(5) 2_665 .
Au4 Au8 Au3 69.64(4) . .
S6 Au9 S4 170.9(3) . .
S6 Au9 Au7 92.9(2) . .
S4 Au9 Au7 92.16(19) . .
S6 Au9 Au3 90.3(2) . .
S4 Au9 Au3 98.72(18) . .
Au7 Au9 Au3 62.01(4) . .
S7 Au10 S1 177.1(3) . .
S7 Au10 Au3 89.8(2) . .
S1 Au10 Au3 93.1(2) . .
S7 Au10 Au11 139.0(2) . .
S1 Au10 Au11 43.4(2) . .
Au3 Au10 Au11 59.46(4) . .
S6 Au11 S1 175.5(3) . .
S6 Au11 Au3 91.1(2) . .
S1 Au11 Au3 93.3(2) . .
S6 Au11 Au10 139.7(2) . .
S1 Au11 Au10 43.2(2) . .
Au3 Au11 Au10 59.87(4) . .
S3 Au12 S7 172.5(3) . .
S3 Au12 Au3 96.1(2) . .
S7 Au12 Au3 87.6(2) . .
C8 S1 Au10 106.0(14) . .
C8 S1 Au11 105.9(14) . .
Au10 S1 Au11 93.3(4) . .
C9 S2 Au7 106.0(11) . .
C9 S2 Au3 108.2(12) . .
Au7 S2 Au3 91.7(3) . .
C3 S3 Au12 101.0(11) . .
C3 S3 Au8 99.8(11) . .
Au12 S3 Au8 96.6(3) . .
C1 S4 Au9 104.3(10) . .
C1 S4 Au1 107.1(11) . .
Au9 S4 Au1 97.2(3) . .
C4 S5 Au4 103.5(9) . .
C4 S5 Au3 102.9(9) . .
Au4 S5 Au3 98.9(3) . .
C6 S6 Au11 105.6(13) . .
C6 S6 Au9 104.7(12) . .
Au11 S6 Au9 98.8(3) . .
C7 S7 Au10 103.1(12) . .
C7 S7 Au12 109.0(10) . .
Au10 S7 Au12 101.8(4) . .
C2 S8 Au4 101.6(11) . .
C2 S8 Au5 105.3(13) . .
Au4 S8 Au5 92.1(3) . .
C10 S9 Au7 108.3(14) . .
C10 S9 Au6 108.8(12) . .
Au7 S9 Au6 95.0(3) . .
C5 S10 Au5 105.3(13) . 2_665
C5 S10 Au2 108.1(12) . .
Au5 S10 Au2 88.3(3) 2_665 .
C24 C1 S4 102.5(19) . .
C24 C1 H1A 111.3 . .
S4 C1 H1A 111.3 . .
C24 C1 H1B 111.3 . .
S4 C1 H1B 111.3 . .
H1A C1 H1B 109.2 . .
C30 C2 S8 121(2) . .
C30 C2 H2A 107.2 . .
S8 C2 H2A 107.2 . .
C30 C2 H2B 107.2 . .
S8 C2 H2B 107.2 . .
H2A C2 H2B 106.8 . .
C54 C3 S3 111(2) . .
C54 C3 H3A 109.5 . .
S3 C3 H3A 109.5 . .
C54 C3 H3B 109.5 . .
S3 C3 H3B 109.5 . .
H3A C3 H3B 108.0 . .
C60 C4 S5 111.5(19) . .
C60 C4 H4A 109.3 . .
S5 C4 H4A 109.3 . .
C60 C4 H4B 109.3 . .
S5 C4 H4B 109.3 . .
H4A C4 H4B 108.0 . .
C48 C5 S10 110(2) . .
C48 C5 H5A 109.8 . .
S10 C5 H5A 109.8 . .
C48 C5 H5B 109.8 . .
S10 C5 H5B 109.8 . .
H5A C5 H5B 108.2 . .
C66 C6 S6 111(3) . .
C66 C6 H6A 109.5 . .
S6 C6 H6A 109.5 . .
C66 C6 H6B 109.5 . .
S6 C6 H6B 109.5 . .
H6A C6 H6B 108.1 . .
C36 C7 S7 105(2) . .
C36 C7 H7A 110.7 . .
S7 C7 H7A 110.7 . .
C36 C7 H7B 110.7 . .
S7 C7 H7B 110.7 . .
H7A C7 H7B 108.8 . .
C42 C8 S1 113(3) . .
C42 C8 H8A 109.1 . .
S1 C8 H8A 109.1 . .
C42 C8 H8B 109.1 . .
S1 C8 H8B 109.1 . .
H8A C8 H8B 107.8 . .
C12 C9 S2 110(2) . .
C12 C9 H9A 109.6 . .
S2 C9 H9A 109.6 . .
C12 C9 H9B 109.6 . .
S2 C9 H9B 109.6 . .
H9A C9 H9B 108.1 . .
C18 C10 S9 112(3) . .
C18 C10 H10A 109.2 . .
S9 C10 H10A 109.2 . .
C18 C10 H10B 109.2 . .
S9 C10 H10B 109.2 . .
H10A C10 H10B 107.9 . .
C13 C12 C17 120.2(16) . .
C13 C12 C9 118(3) . .
C17 C12 C9 122(3) . .
C12 C13 C14 120.3(16) . .
C12 C13 H13D 119.9 . .
C14 C13 H13D 119.9 . .
C15 C14 C13 119.2(16) . .
C15 C14 H14A 120.4 . .
C13 C14 H14A 120.4 . .
C16 C15 C14 120.6(16) . .
C16 C15 C131 118(4) . .
C14 C15 C131 121(4) . .
C15 C16 C17 120.2(16) . .
C15 C16 H16A 119.9 . .
C17 C16 H16A 119.9 . .
C16 C17 C12 119.3(16) . .
C16 C17 H17A 120.3 . .
C12 C17 H17A 120.3 . .
C19 C18 C23 119.5(16) . .
C19 C18 C10 117(3) . .
C23 C18 C10 124(3) . .
C20 C19 C18 120.2(16) . .
C20 C19 H19A 119.9 . .
C18 C19 H19A 119.9 . .
C21 C20 C19 120.1(16) . .
C21 C20 H20A 119.9 . .
C19 C20 H20A 119.9 . .
C20 C21 C22 119.9(16) . .
C20 C21 C115 117(4) . .
C22 C21 C115 123(4) . .
C23 C22 C21 119.9(17) . .
C23 C22 H22A 120.0 . .
C21 C22 H22A 120.0 . .
C22 C23 C18 120.0(16) . .
C22 C23 H23A 120.0 . .
C18 C23 H23A 120.0 . .
C35 C30 C31 119.8(16) . .
C35 C30 C2 122(3) . .
C31 C30 C2 118(3) . .
C32 C31 C30 119.7(16) . .
C32 C31 H31A 120.1 . .
C30 C31 H31A 120.1 . .
C31 C32 C33 120.5(16) . .
C31 C32 H32A 119.7 . .
C33 C32 H32A 119.7 . .
C32 C33 C34 120.0(16) . .
C32 C33 C76 118(3) . .
C34 C33 C76 122(3) . .
C33 C34 C35 119.3(16) . .
C33 C34 H34A 120.4 . .
C35 C34 H34A 120.4 . .
C30 C35 C34 120.5(15) . .
C30 C35 H35A 119.8 . .
C34 C35 H35A 119.8 . .
C49 C48 C53 119.1(15) . .
C49 C48 C5 118(3) . .
C53 C48 C5 123(3) . .
C48 C49 C50 120.1(16) . .
C48 C49 H49A 120.0 . .
C50 C49 H49A 120.0 . .
C51 C50 C49 120.8(16) . .
C51 C50 H50A 119.6 . .
C49 C50 H50A 119.6 . .
C50 C51 C52 118.8(16) . .
C50 C51 C107 125(4) . .
C52 C51 C107 116(4) . .
C53 C52 C51 120.1(16) . .
C53 C52 H52A 120.0 . .
C51 C52 H52A 120.0 . .
C52 C53 C48 121.0(16) . .
C52 C53 H53A 119.5 . .
C48 C53 H53A 119.5 . .
C59 C54 C55 119.0(15) . .
C59 C54 C3 119(3) . .
C55 C54 C3 121(3) . .
C54 C55 C56 121.0(15) . .
C54 C55 H55A 119.5 . .
C56 C55 H55A 119.5 . .
C55 C56 C57 119.8(15) . .
C55 C56 H56A 120.1 . .
C57 C56 H56A 120.1 . .
C58 C57 C56 118.7(15) . .
C58 C57 C101 122(3) . .
C56 C57 C101 120(3) . .
C57 C58 C59 121.1(15) . .
C57 C58 H58A 119.4 . .
C59 C58 H58A 119.4 . .
C54 C59 C58 120.1(15) . .
C54 C59 H59A 120.0 . .
C58 C59 H59A 120.0 . .
C61 C60 C65 119.3(14) . .
C61 C60 C4 124(2) . .
C65 C60 C4 117(2) . .
C60 C61 C62 121.2(15) . .
C60 C61 H61A 119.4 . .
C62 C61 H61A 119.4 . .
C61 C62 C63 119.5(15) . .
C61 C62 H62A 120.3 . .
C63 C62 H62A 120.3 . .
C64 C63 C62 119.0(15) . .
C64 C63 C72 122(3) . .
C62 C63 C72 119(3) . .
C65 C64 C63 121.2(15) . .
C65 C64 H64A 119.4 . .
C63 C64 H64A 119.4 . .
C64 C65 C60 119.8(15) . .
C64 C65 H65A 120.1 . .
C60 C65 H65A 120.1 . .
C67 C66 C71 120.3(16) . .
C67 C66 C6 115(3) . .
C71 C66 C6 124(3) . .
C66 C67 C68 119.7(16) . .
C66 C67 H67A 120.1 . .
C68 C67 H67A 120.1 . .
C69 C68 C67 119.5(16) . .
C69 C68 H68A 120.2 . .
C67 C68 H68A 120.2 . .
C70 C69 C68 120.4(16) . .
C70 C69 C88 124(3) . .
C68 C69 C88 116(3) . .
C69 C70 C71 120.1(16) . .
C69 C70 H70A 120.0 . .
C71 C70 H70A 120.0 . .
C66 C71 C70 119.8(16) . .
C66 C71 H71A 120.1 . .
C70 C71 H71A 120.1 . .
C73 C72 C74 98(4) . .
C73 C72 C75 127(5) . .
C74 C72 C75 110(4) . .
C73 C72 C63 103(4) . .
C74 C72 C63 111(4) . .
C75 C72 C63 108(4) . .
C72 C73 H73A 109.5 . .
C72 C73 H73B 109.5 . .
H73A C73 H73B 109.5 . .
C72 C73 H73C 109.5 . .
H73A C73 H73C 109.5 . .
H73B C73 H73C 109.5 . .
C72 C74 H74A 109.5 . .
C72 C74 H74B 109.5 . .
H74A C74 H74B 109.5 . .
C72 C74 H74C 109.5 . .
H74A C74 H74C 109.5 . .
H74B C74 H74C 109.5 . .
C72 C75 H75A 109.5 . .
C72 C75 H75B 109.5 . .
H75A C75 H75B 109.5 . .
C72 C75 H75C 109.5 . .
H75A C75 H75C 109.5 . .
H75B C75 H75C 109.5 . .
C79 C76 C77 108(5) . .
C79 C76 C33 113(5) . .
C77 C76 C33 124(5) . .
C79 C76 C78 106(5) . .
C77 C76 C78 94(5) . .
C33 C76 C78 108(4) . .
C76 C77 H77A 109.5 . .
C76 C77 H77B 109.5 . .
H77A C77 H77B 109.5 . .
C76 C77 H77C 109.5 . .
H77A C77 H77C 109.5 . .
H77B C77 H77C 109.5 . .
C76 C78 H78A 109.5 . .
C76 C78 H78B 109.5 . .
H78A C78 H78B 109.5 . .
C76 C78 H78C 109.5 . .
H78A C78 H78C 109.5 . .
H78B C78 H78C 109.5 . .
C76 C79 H79A 109.5 . .
C76 C79 H79B 109.5 . .
H79A C79 H79B 109.5 . .
C76 C79 H79C 109.5 . .
H79A C79 H79C 109.5 . .
H79B C79 H79C 109.5 . .
C107 C83 H83A 109.5 . .
C107 C83 H83B 109.5 . .
H83A C83 H83B 109.5 . .
C107 C83 H83C 109.5 . .
H83A C83 H83C 109.5 . .
H83B C83 H83C 109.5 . .
C107 C84 H84A 109.5 . .
C107 C84 H84B 109.5 . .
H84A C84 H84B 109.5 . .
C107 C84 H84C 109.5 . .
H84A C84 H84C 109.5 . .
H84B C84 H84C 109.5 . .
C107 C85 H85A 109.5 . .
C107 C85 H85B 109.5 . .
H85A C85 H85B 109.5 . .
C107 C85 H85C 109.5 . .
H85A C85 H85C 109.5 . .
H85B C85 H85C 109.5 . .
C88 C86 H86A 109.5 . .
C88 C86 H86B 109.5 . .
H86A C86 H86B 109.5 . .
C88 C86 H86C 109.5 . .
H86A C86 H86C 109.5 . .
H86B C86 H86C 109.5 . .
C88 C87 H87A 109.5 . .
C88 C87 H87B 109.5 . .
H87A C87 H87B 109.5 . .
C88 C87 H87C 109.5 . .
H87A C87 H87C 109.5 . .
H87B C87 H87C 109.5 . .
C87 C88 C104 107(4) . .
C87 C88 C86 106(4) . .
C104 C88 C86 105(4) . .
C87 C88 C69 109(5) . .
C104 C88 C69 112(6) . .
C86 C88 C69 118(7) . .
C101 C91 H91A 109.5 . .
C101 C91 H91B 109.5 . .
H91A C91 H91B 109.5 . .
C101 C91 H91C 109.5 . .
H91A C91 H91C 109.5 . .
H91B C91 H91C 109.5 . .
C101 C102 H10C 109.5 . .
C101 C102 H10D 109.5 . .
H10C C102 H10D 109.5 . .
C101 C102 H10E 109.5 . .
H10C C102 H10E 109.5 . .
H10D C102 H10E 109.5 . .
C88 C104 H10F 109.5 . .
C88 C104 H10G 109.5 . .
H10F C104 H10G 109.5 . .
C88 C104 H10H 109.5 . .
H10F C104 H10H 109.5 . .
H10G C104 H10H 109.5 . .
C91 C101 C102 102(6) . .
C91 C101 C103 96(6) . .
C102 C101 C103 107(6) . .
C91 C101 C57 116(6) . .
C102 C101 C57 117(5) . .
C103 C101 C57 117(5) . .
C101 C103 H10I 109.5 . .
C101 C103 H10J 109.5 . .
H10I C103 H10J 109.5 . .
C101 C103 H10K 109.5 . .
H10I C103 H10K 109.5 . .
H10J C103 H10K 109.5 . .
C85 C107 C84 130(7) . .
C85 C107 C83 102(6) . .
C84 C107 C83 96(6) . .
C85 C107 C51 105(6) . .
C84 C107 C51 117(6) . .
C83 C107 C51 102(5) . .
C118 C115 C117 116(3) . .
C118 C115 C116 116(3) . .
C117 C115 C116 117(3) . .
C118 C115 C21 114(7) . .
C117 C115 C21 94(7) . .
C116 C115 C21 94(7) . .
C115 C116 H11A 109.5 . .
C115 C116 H11B 109.5 . .
H11A C116 H11B 109.5 . .
C115 C116 H11C 109.4 . .
H11A C116 H11C 109.5 . .
H11B C116 H11C 109.5 . .
C115 C117 H11D 109.5 . .
C115 C117 H11E 109.5 . .
H11D C117 H11E 109.5 . .
C115 C117 H11F 109.4 . .
H11D C117 H11F 109.5 . .
H11E C117 H11F 109.5 . .
C115 C118 H11G 109.5 . .
C115 C118 H11H 109.5 . .
H11G C118 H11H 109.5 . .
C115 C118 H11I 109.4 . .
H11G C118 H11I 109.5 . .
H11H C118 H11I 109.5 . .
C134 C131 C132 115(3) . .
C134 C131 C133 115(3) . .
C132 C131 C133 115(3) . .
C134 C131 C15 104(5) . .
C132 C131 C15 99(5) . .
C133 C131 C15 105(7) . .
C131 C132 H13E 109.5 . .
C131 C132 H13F 109.4 . .
H13E C132 H13F 109.5 . .
C131 C132 H13G 109.5 . .
H13E C132 H13G 109.5 . .
H13F C132 H13G 109.5 . .
C131 C133 H13H 109.5 . .
C131 C133 H13I 109.4 . .
H13H C133 H13I 109.5 . .
C131 C133 H13J 109.5 . .
H13H C133 H13J 109.5 . .
H13I C133 H13J 109.5 . .
C131 C134 H13K 109.5 . .
C131 C134 H13L 109.4 . .
H13K C134 H13L 109.5 . .
C131 C134 H13M 109.5 . .
H13K C134 H13M 109.5 . .
H13L C134 H13M 109.5 . .

loop_
_geom_bond_atom_site_label_1
_geom_bond_atom_site_label_2
_geom_bond_distance
_geom_bond_site_symmetry_2
C24 C29 1.3663 .
C24 C25 1.3912 .
C24 C1 1.55(4) .
C25 C26 1.3876 .
C25 H25A 0.9300 .
C26 C27 1.3574 .
C26 H26A 0.9300 .
C27 C28 1.3799 .
C27 C127 1.5302 .
C28 C29 1.3754 .
C28 H28A 0.9300 .
C29 H29A 0.9300 .
C127 C129 1.4466 .
C127 C128 1.4935 .
C127 C130 1.5736 .
C128 H12A 0.9600 .
C128 H12B 0.9600 .
C128 H12C 0.9600 .
C129 H12D 0.9600 .
C129 H12E 0.9600 .
C129 H12F 0.9600 .
C130 H13A 0.9600 .
C130 H13B 0.9600 .
C130 H13C 0.9600 .
C42 C47 1.3663 .
C42 C43 1.3912 .
C42 C8 1.45(5) .
C43 C44 1.3877 .
C43 H43A 0.9300 .
C44 C45 1.3574 .
C44 H44A 0.9300 .
C45 C46 1.3800 .
C45 C123 1.5301 .
C46 C47 1.3753 .
C46 H46A 0.9300 .
C47 H47A 0.9300 .
C123 C125 1.4466 .
C123 C124 1.4935 .
C123 C126 1.5736 .
C124 H12G 0.9600 .
C124 H12H 0.9600 .
C124 H12I 0.9600 .
C125 H12J 0.9600 .
C125 H12K 0.9600 .
C125 H12L 0.9600 .
C126 H12M 0.9600 .
C126 H12N 0.9600 .
C126 H12O 0.9600 .
C36 C41 1.3663 .
C36 C37 1.3912 .
C36 C7 1.45(4) .
C37 C38 1.3877 .
C37 H37A 0.9300 .
C38 C39 1.3573 .
C38 H38A 0.9300 .
C39 C40 1.3800 .
C39 C119 1.5301 .
C40 C41 1.3753 .
C40 H40A 0.9300 .
C41 H41A 0.9300 .
C119 C121 1.4466 .
C119 C120 1.4936 .
C119 C122 1.5737 .
C120 H12P 0.9600 .
C120 H12Q 0.9600 .
C120 H12R 0.9600 .
C121 H12S 0.9600 .
C121 H12T 0.9600 .
C121 H12U 0.9600 .
C122 H12V 0.9600 .
C122 H12W 0.9600 .
C122 H12X 0.9600 .
Au1 S4 2.351(7) .
Au1 Au8 2.7000(16) .
Au1 Au6 2.7231(16) 2_665
Au1 Au2 2.7458(16) .
Au1 Au5 3.1370(15) .
Au1 Au6 3.1626(17) .
Au1 Au7 3.2330(15) .
Au1 Au4 3.2348(17) .
Au1 Au2 3.2700(16) 2_665
Au2 S10 2.357(7) .
Au2 Au8 2.7281(17) .
Au2 Au6 2.7477(15) 2_665
Au2 Au6 2.9762(17) .
Au2 Au7 2.9993(16) .
Au2 Au5 3.2561(17) 2_665
Au2 Au1 3.2700(16) 2_665
Au3 S5 2.311(8) .
Au3 S2 2.316(7) .
Au3 Au8 3.1787(17) .
Au3 Au11 3.2864(18) .
Au3 Au10 3.3002(18) .
Au3 Au7 3.3109(18) .
Au3 Au9 3.3114(19) .
Au3 Au12 3.3776(19) .
Au4 S5 2.296(7) .
Au4 S8 2.306(8) .
Au4 Au8 2.9413(17) .
Au4 Au5 3.3223(17) .
Au5 S8 2.311(8) .
Au5 S10 2.316(8) 2_665
Au5 Au6 3.0289(17) 2_665
Au5 Au2 3.2561(17) 2_665
Au6 S9 2.335(7) .
Au6 Au1 2.7231(16) 2_665
Au6 Au2 2.7477(15) 2_665
Au6 Au8 2.7554(17) 2_665
Au6 Au5 3.0289(17) 2_665
Au7 S9 2.294(8) .
Au7 S2 2.297(8) .
Au7 Au9 3.1075(19) .
Au8 S3 2.321(7) .
Au8 Au6 2.7554(17) 2_665
Au9 S6 2.294(8) .
Au9 S4 2.298(7) .
Au10 S7 2.278(9) .
Au10 S1 2.282(10) .
Au10 Au11 3.327(2) .
Au11 S6 2.283(10) .
Au11 S1 2.292(10) .
Au12 S3 2.281(8) .
Au12 S7 2.290(9) .
S1 C8 1.84(4) .
S2 C9 1.87(3) .
S3 C3 1.88(3) .
S4 C1 1.87(3) .
S5 C4 1.86(3) .
S6 C6 1.86(3) .
S7 C7 1.86(4) .
S8 C2 1.85(3) .
S9 C10 1.83(4) .
S10 C5 1.86(3) .
S10 Au5 2.316(8) 2_665
C1 H1A 0.9700 .
C1 H1B 0.9700 .
C2 C30 1.42(4) .
C2 H2A 0.9700 .
C2 H2B 0.9700 .
C3 C54 1.51(4) .
C3 H3A 0.9700 .
C3 H3B 0.9700 .
C4 C60 1.53(3) .
C4 H4A 0.9700 .
C4 H4B 0.9700 .
C5 C48 1.48(4) .
C5 H5A 0.9700 .
C5 H5B 0.9700 .
C6 C66 1.50(4) .
C6 H6A 0.9700 .
C6 H6B 0.9700 .
C7 H7A 0.9700 .
C7 H7B 0.9700 .
C8 H8A 0.9700 .
C8 H8B 0.9700 .
C9 C12 1.49(4) .
C9 H9A 0.9700 .
C9 H9B 0.9700 .
C10 C18 1.53(4) .
C10 H10A 0.9700 .
C10 H10B 0.9700 .
C12 C13 1.37(2) .
C12 C17 1.40(2) .
C13 C14 1.40(2) .
C13 H13D 0.9300 .
C14 C15 1.39(2) .
C14 H14A 0.9300 .
C15 C16 1.37(2) .
C15 C131 1.64(3) .
C16 C17 1.38(2) .
C16 H16A 0.9300 .
C17 H17A 0.9300 .
C18 C19 1.38(2) .
C18 C23 1.38(2) .
C19 C20 1.37(2) .
C19 H19A 0.9300 .
C20 C21 1.37(2) .
C20 H20A 0.9300 .
C21 C22 1.38(2) .
C21 C115 1.66(3) .
C22 C23 1.37(2) .
C22 H22A 0.9300 .
C23 H23A 0.9300 .
C30 C35 1.37(2) .
C30 C31 1.38(2) .
C31 C32 1.37(2) .
C31 H31A 0.9300 .
C32 C33 1.37(2) .
C32 H32A 0.9300 .
C33 C34 1.38(2) .
C33 C76 1.56(5) .
C34 C35 1.38(2) .
C34 H34A 0.9300 .
C35 H35A 0.9300 .
C48 C49 1.38(2) .
C48 C53 1.38(2) .
C49 C50 1.38(2) .
C49 H49A 0.9300 .
C50 C51 1.38(2) .
C50 H50A 0.9300 .
C51 C52 1.39(2) .
C51 C107 1.71(7) .
C52 C53 1.37(2) .
C52 H52A 0.9300 .
C53 H53A 0.9300 .
C54 C59 1.37(2) .
C54 C55 1.38(2) .
C55 C56 1.38(2) .
C55 H55A 0.9300 .
C56 C57 1.38(2) .
C56 H56A 0.9300 .
C57 C58 1.37(2) .
C57 C101 1.52(6) .
C58 C59 1.38(2) .
C58 H58A 0.9300 .
C59 H59A 0.9300 .
C60 C61 1.36(2) .
C60 C65 1.38(2) .
C61 C62 1.38(2) .
C61 H61A 0.9300 .
C62 C63 1.38(2) .
C62 H62A 0.9300 .
C63 C64 1.37(2) .
C63 C72 1.60(5) .
C64 C65 1.37(2) .
C64 H64A 0.9300 .
C65 H65A 0.9300 .
C66 C67 1.38(2) .
C66 C71 1.38(2) .
C67 C68 1.40(2) .
C67 H67A 0.9300 .
C68 C69 1.38(2) .
C68 H68A 0.9300 .
C69 C70 1.37(2) .
C69 C88 1.58(7) .
C70 C71 1.38(2) .
C70 H70A 0.9300 .
C71 H71A 0.9300 .
C72 C73 1.51(7) .
C72 C74 1.51(6) .
C72 C75 1.57(6) .
C73 H73A 0.9600 .
C73 H73B 0.9600 .
C73 H73C 0.9600 .
C74 H74A 0.9600 .
C74 H74B 0.9600 .
C74 H74C 0.9600 .
C75 H75A 0.9600 .
C75 H75B 0.9600 .
C75 H75C 0.9600 .
C76 C79 1.41(7) .
C76 C77 1.51(7) .
C76 C78 1.59(7) .
C77 H77A 0.9600 .
C77 H77B 0.9600 .
C77 H77C 0.9600 .
C78 H78A 0.9600 .
C78 H78B 0.9600 .
C78 H78C 0.9600 .
C79 H79A 0.9600 .
C79 H79B 0.9600 .
C79 H79C 0.9600 .
C83 C107 1.67(8) .
C83 H83A 0.9600 .
C83 H83B 0.9600 .
C83 H83C 0.9600 .
C84 C107 1.48(8) .
C84 H84A 0.9600 .
C84 H84B 0.9600 .
C84 H84C 0.9600 .
C85 C107 1.35(8) .
C85 H85A 0.9600 .
C85 H85B 0.9600 .
C85 H85C 0.9600 .
C86 C88 1.40(4) .
C86 H86A 0.9600 .
C86 H86B 0.9600 .
C86 H86C 0.9600 .
C87 C88 1.39(4) .
C87 H87A 0.9600 .
C87 H87B 0.9600 .
C87 H87C 0.9600 .
C88 C104 1.40(4) .
C91 C101 1.41(9) .
C91 H91A 0.9600 .
C91 H91B 0.9600 .
C91 H91C 0.9600 .
C102 C101 1.47(7) .
C102 H10C 0.9600 .
C102 H10D 0.9600 .
C102 H10E 0.9600 .
C104 H10F 0.9600 .
C104 H10G 0.9600 .
C104 H10H 0.9600 .
C101 C103 1.49(8) .
C103 H10I 0.9600 .
C103 H10J 0.9600 .
C103 H10K 0.9600 .
C115 C118 1.40(7) .
C115 C117 1.41(7) .
C115 C116 1.41(7) .
C116 H11A 0.9600 .
C116 H11B 0.9600 .
C116 H11C 0.9600 .
C117 H11D 0.9600 .
C117 H11E 0.9600 .
C117 H11F 0.9600 .
C118 H11G 0.9600 .
C118 H11H 0.9600 .
C118 H11I 0.9600 .
C131 C134 1.32(5) .
C131 C132 1.32(5) .
C131 C133 1.32(5) .
C132 H13E 0.9600 .
C132 H13F 0.9600 .
C132 H13G 0.9600 .
C133 H13H 0.9600 .
C133 H13I 0.9600 .
C133 H13J 0.9600 .
C134 H13K 0.9600 .
C134 H13L 0.9600 .
C134 H13M 0.9600 .
